data_7237303
loop_
_publ_author_name
'Kaczmarek, Anna M.'

_publ_section_title
;
 Eu3+/Tb3+ and Dy3+ POM@MOFs and 2D coordination polymers based on
 pyridine-2,6-dicarboxylic acid for ratiometric optical temperature
 sensing
;
_journal_issue 22
_journal_name_full 'Journal of Materials Chemistry C'
_journal_page_first 5916
_journal_paper_doi 10.1039/C8TC01062E
_journal_volume 6
_journal_year 2018
_chemical_formula_moiety 'C21 H9 Eu0.88 N3 O16 Tb1.12, 6(O)'
_chemical_formula_sum 'C21 H9 Eu0.88 N3 O22 Tb1.12'
_chemical_formula_weight 967.05
_space_group_crystal_system monoclinic
_space_group_IT_number 14
_space_group_name_Hall '-P 2yn'
_space_group_name_H-M_alt 'P 1 21/n 1'
_atom_sites_solution_hydrogens geom
_atom_sites_solution_primary dual
_atom_sites_solution_secondary difmap
_audit_creation_date 2018-01-25
_audit_creation_method
;
Olex2 1.2
(compiled Aug 10 2017 17:28:52 for OlexSys, GUI svn.r5381)
;
_audit_update_record
;
2018-03-01 deposited with the CCDC.
2018-05-03 downloaded from the CCDC.
;
_cell_angle_alpha 90.00
_cell_angle_beta 97.515(2)
_cell_angle_gamma 90.00
_cell_formula_units_Z 4
_cell_length_a 8.9877(2)
_cell_length_b 14.3607(4)
_cell_length_c 24.6049(7)
_cell_measurement_reflns_used 11793
_cell_measurement_temperature 100.0(1)
_cell_measurement_theta_max 74.9540
_cell_measurement_theta_min 3.5260
_cell_volume 3148.47(14)
_computing_cell_refinement 'CrysAlisPro 1.171.38.41 (Rigaku OD, 2015)'
_computing_data_collection 'CrysAlisPro 1.171.38.41 (Rigaku OD, 2015)'
_computing_data_reduction 'CrysAlisPro 1.171.38.41 (Rigaku OD, 2015)'
_computing_molecular_graphics 'Olex2 (Dolomanov et al., 2009)'
_computing_publication_material 'Olex2 (Dolomanov et al., 2009)'
_computing_structure_refinement 'ShelXL (Sheldrick, 2015)'
_computing_structure_solution 'ShelXT (Sheldrick, 2015)'
_diffrn_ambient_environment N~2~
_diffrn_ambient_temperature 100.0(1)
_diffrn_detector 'CCD plate'
_diffrn_detector_area_resol_mean 10.4839
_diffrn_detector_type Atlas
_diffrn_measured_fraction_theta_full 0.963
_diffrn_measured_fraction_theta_max 0.963
_diffrn_measurement_details
;
List of Runs (angles in degrees, time in seconds):

  # Type    Start    End  Width  t~exp~   \w     \q     \k     \f   Frames
#--------------------------------------------------------------------------
  1  \w   -114.00 -15.00   1.00    2.00    --  -41.68 -52.00-136.00   99
  2  \w    -69.00  30.00   1.00    2.00    --  -41.68  52.00   8.00   99
  3  \w     15.00 114.00   1.00    2.00    --   41.68  52.00   8.00   99
  4  \w     82.00 178.00   1.00   10.00    --  109.13  52.00   8.00   96
  5  \w     37.00 136.00   1.00   10.00    --  109.13 -52.00-136.00   99
  6  \w    -96.00  -2.00   1.00    2.00    --  -41.68 125.00   0.00   94
  7  \w    -30.00  69.00   1.00    2.00    --   41.68 -52.00-136.00   99
  8  \w     23.00  98.00   1.00    2.00    --   41.68-125.00-180.00   75
  9  \w     81.00 178.00   1.00   10.00    --  109.13  30.00 -60.00   97
 10  \w     37.00 138.00   1.00   10.00    --  109.13 -61.00  90.00  101
 11  \w     80.00 178.00   1.00   10.00    --  109.13  61.00  30.00   98
 12  \w     36.00 121.00   1.00   10.00    --  109.13-125.00-150.00   85
 13  \w   -115.00 -14.00   1.00    2.00    --  -41.68 -57.00 120.00  101
 14  \w    -66.00  33.00   1.00    2.00    --  -41.68  38.00 150.00   99
 15  \w   -118.00  -9.00   1.00    2.00    --  -41.68 -77.00  30.00  109
 16  \w   -118.00  -9.00   1.00    2.00    --  -41.68 -77.00 120.00  109
 17  \w      9.00 100.00   1.00    2.00    --   41.68  77.00   0.00   91
 18  \w      9.00 118.00   1.00    2.00    --   41.68  77.00-120.00  109
;
_diffrn_measurement_device 'four-circle diffractometer'
_diffrn_measurement_device_type 'SuperNova, Dual, Cu at zero, Atlas'
_diffrn_measurement_method '\w scans'
_diffrn_orient_matrix_type 'CrysAlisPro convention (1999,Acta A55,543-557)'
_diffrn_orient_matrix_UB_11 0.0170506000
_diffrn_orient_matrix_UB_12 0.0303753000
_diffrn_orient_matrix_UB_13 -0.0589382000
_diffrn_orient_matrix_UB_21 0.1415990000
_diffrn_orient_matrix_UB_22 -0.0607705000
_diffrn_orient_matrix_UB_23 0.0015877000
_diffrn_orient_matrix_UB_31 -0.0977431000
_diffrn_orient_matrix_UB_32 -0.0829740000
_diffrn_orient_matrix_UB_33 -0.0227074000
_diffrn_radiation_monochromator mirror
_diffrn_radiation_probe x-ray
_diffrn_radiation_type CuK\a
_diffrn_radiation_wavelength 1.54184
_diffrn_reflns_av_R_equivalents 0.0736
_diffrn_reflns_av_unetI/netI 0.0496
_diffrn_reflns_limit_h_max 11
_diffrn_reflns_limit_h_min -11
_diffrn_reflns_limit_k_max 12
_diffrn_reflns_limit_k_min -17
_diffrn_reflns_limit_l_max 30
_diffrn_reflns_limit_l_min -28
_diffrn_reflns_number 29446
_diffrn_reflns_theta_full 75.33
_diffrn_reflns_theta_max 75.33
_diffrn_reflns_theta_min 3.57
_diffrn_source 'micro-focus sealed X-ray tube'
_diffrn_source_type 'SuperNova (Cu) X-ray Source'
_exptl_absorpt_coefficient_mu 25.506
_exptl_absorpt_correction_T_max 0.884
_exptl_absorpt_correction_T_min 0.540
_exptl_absorpt_correction_type gaussian
_exptl_absorpt_process_details
;
CrysAlisPro 1.171.38.41 (Rigaku Oxford Diffraction, 2015)
Numerical absorption correction based on gaussian integration over
			a multifaceted crystal model
Empirical absorption correction using spherical harmonics,
 implemented in SCALE3 ABSPACK scaling algorithm.
;
_exptl_crystal_colour 'clear colourless'
_exptl_crystal_colour_lustre clear
_exptl_crystal_colour_primary colourless
_exptl_crystal_density_diffrn 2.040
_exptl_crystal_density_method 'not measured'
_exptl_crystal_description 'rect. Prism'
_exptl_crystal_F_000 1841.0
_exptl_crystal_size_max 0.314
_exptl_crystal_size_mid 0.071
_exptl_crystal_size_min 0.062
_refine_diff_density_max 3.086
_refine_diff_density_min -1.145
_refine_diff_density_rms 0.200
_refine_ls_extinction_method none
_refine_ls_goodness_of_fit_ref 1.046
_refine_ls_hydrogen_treatment mixed
_refine_ls_matrix_type full
_refine_ls_number_parameters 427
_refine_ls_number_reflns 6270
_refine_ls_number_restraints 300
_refine_ls_restrained_S_all 1.042
_refine_ls_R_factor_all 0.0625
_refine_ls_R_factor_gt 0.0526
_refine_ls_shift/su_max 0.000
_refine_ls_shift/su_mean 0.000
_refine_ls_structure_factor_coef Fsqd
_refine_ls_weighting_details 'calc w=1/[\s^2^(Fo^2^)+(0.0956P)^2^+8.0627P] where P=(Fo^2^+2Fc^2^)/3'
_refine_ls_weighting_scheme calc
_refine_ls_wR_factor_gt 0.1451
_refine_ls_wR_factor_ref 0.1556
_reflns_number_gt 5292
_reflns_number_total 6270
_reflns_threshold_expression >2sigma(I)
_cod_data_source_file c8tc01062e2.cif
_cod_data_source_block eutbpom_mof
_cod_database_code 7237303
_chemical_oxdiff_formula 'C21 H9 Eu0.88 N3 O22 Tb1.12'
_reflns_odcompleteness_completeness 99.90
_reflns_odcompleteness_iscentric 1
_reflns_odcompleteness_theta 66.97
_olex2_refinement_description
;
1. Fixed Uiso
 At 1.2 times of:
  All C(H) groups
2. Uiso/Uaniso restraints and constraints
All non-hydrogen atoms restrained to be isotropic: with sigma of 0.003 and
sigma for terminal atoms of 0.006
Uanis(Tb1)
Uanis(Tb2)
3. Others
 Fixed Sof: Tb1(0.561) Tb2(0.561) Eu1(0.439) Eu2(0.439)
 Fixed X: Tb1(0.24656) Tb2(-0.218511) Eu1(0.24656) Eu2(-0.218511)
 Fixed Y: Tb1(0.455404) Tb2(0.207949) Eu1(0.455404) Eu2(0.207949)
 Fixed Z: Tb1(0.747682) Tb2(0.834075) Eu1(0.747682) Eu2(0.834075)
4.a Aromatic/amide H refined with riding coordinates:
 C3(H3), C4(H4), C5(H5), C10(H10), C11(H11), C12(H12), C17(H17), C18(H18),
 C19(H19)
;
_olex2_exptl_crystal_mounting_method 'mounted on a nylon loop'
_olex2_submission_special_instructions 'No special instructions were received'
_oxdiff_exptl_absorpt_empirical_details
;
Empirical correction (ABSPACK) includes:
- Absorption correction using spherical harmonics
- Frame scaling
- Detector area scaling
- B-factor correction
;
_oxdiff_exptl_absorpt_empirical_full_max 2.917
_oxdiff_exptl_absorpt_empirical_full_min 0.457

loop_
_space_group_symop_id
_space_group_symop_operation_xyz
1 'x, y, z'
2 '-x+1/2, y+1/2, -z+1/2'
3 '-x, -y, -z'
4 'x-1/2, -y-1/2, z-1/2'

loop_
_atom_site_label
_atom_site_type_symbol
_atom_site_fract_x
_atom_site_fract_y
_atom_site_fract_z
_atom_site_U_iso_or_equiv
_atom_site_adp_type
_atom_site_occupancy
_atom_site_symmetry_multiplicity
_atom_site_calc_flag
_atom_site_refinement_flags
Tb1 Tb 0.2466 0.4554 0.7477 0.01656(13) Uani 0.56 1 d PU
Tb2 Tb -0.2185 0.2079 0.8341 0.01670(13) Uani 0.56 1 d PU
Eu1 Eu 0.2466 0.4554 0.7477 0.01656(13) Uani 0.44 1 d PU
Eu2 Eu -0.2185 0.2079 0.8341 0.01670(13) Uani 0.44 1 d PU
O1 O 0.4213(5) 0.4593(3) 0.68384(19) 0.0206(9) Uani 1 1 d U
O2 O 0.5449(5) 0.5956(3) 0.69260(19) 0.0216(9) Uani 1 1 d U
O3 O 0.8886(5) 0.6925(3) 0.59843(19) 0.0211(10) Uani 1 1 d U
O4 O 0.9738(5) 0.6171(4) 0.52923(19) 0.0252(10) Uani 1 1 d U
O5 O 0.0350(5) 0.3621(3) 0.71602(18) 0.0212(9) Uani 1 1 d U
O6 O -0.0532(5) 0.3043(3) 0.79030(19) 0.0217(10) Uani 1 1 d U
O7 O -0.4104(5) 0.1059(3) 0.79213(18) 0.0226(10) Uani 1 1 d U
O8 O -0.5511(5) 0.0417(3) 0.71901(18) 0.0205(9) Uani 1 1 d U
O9 O 0.4695(5) 0.4555(3) 0.80991(18) 0.0198(9) Uani 1 1 d U
O10 O 0.5929(5) 0.3211(3) 0.80161(19) 0.0215(9) Uani 1 1 d U
O11 O 0.9941(5) 0.2280(3) 0.90326(19) 0.0227(10) Uani 1 1 d U
O12 O 1.1199(5) 0.3050(3) 0.9747(2) 0.0236(10) Uani 1 1 d U
O13 O 0.3322(5) 0.2931(3) 0.7364(2) 0.0224(10) Uani 1 1 d U
O14 O 0.1987(5) 0.3909(3) 0.83446(19) 0.0248(10) Uani 1 1 d U
O15 O 0.3232(5) 0.6175(3) 0.75411(19) 0.0237(10) Uani 1 1 d U
O16 O 0.1223(5) 0.5152(3) 0.66135(18) 0.0225(10) Uani 1 1 d U
N1 N 0.6916(6) 0.5610(4) 0.6110(2) 0.0190(11) Uani 1 1 d U
N2 N -0.2517(6) 0.2019(4) 0.7319(2) 0.0182(11) Uani 1 1 d U
N3 N 0.7866(6) 0.3549(4) 0.8878(2) 0.0184(11) Uani 1 1 d U
C1 C 0.5122(7) 0.5183(5) 0.6686(3) 0.0195(12) Uani 1 1 d U
C2 C 0.5911(7) 0.4975(5) 0.6200(3) 0.0214(13) Uani 1 1 d U
C3 C 0.5618(7) 0.4201(5) 0.5876(3) 0.0234(14) Uani 1 1 d U
H3 H 0.4911 0.3748 0.5959 0.028 Uiso 1 1 calc R
C4 C 0.6393(8) 0.4095(6) 0.5417(3) 0.0301(16) Uani 1 1 d U
H4 H 0.6195 0.3582 0.5174 0.036 Uiso 1 1 calc R
C5 C 0.7455(8) 0.4764(5) 0.5328(3) 0.0275(15) Uani 1 1 d U
H5 H 0.8009 0.4709 0.5026 0.033 Uiso 1 1 calc R
C6 C 0.7695(7) 0.5514(5) 0.5686(3) 0.0212(13) Uani 1 1 d U
C7 C 0.8868(7) 0.6263(5) 0.5643(3) 0.0194(12) Uani 1 1 d U
C8 C -0.0523(7) 0.3121(5) 0.7387(3) 0.0189(12) Uani 1 1 d U
C9 C -0.1653(7) 0.2537(5) 0.7029(3) 0.0183(12) Uani 1 1 d U
C10 C -0.1773(8) 0.2512(5) 0.6461(3) 0.0234(14) Uani 1 1 d U
H10 H -0.1147 0.2889 0.6270 0.028 Uiso 1 1 calc R
C11 C -0.2830(9) 0.1924(5) 0.6181(3) 0.0284(15) Uani 1 1 d U
H11 H -0.2934 0.1886 0.5792 0.034 Uiso 1 1 calc R
C12 C -0.3737(7) 0.1390(5) 0.6475(3) 0.0215(13) Uani 1 1 d U
H12 H -0.4472 0.0985 0.6291 0.026 Uiso 1 1 calc R
C13 C -0.3549(7) 0.1459(5) 0.7044(3) 0.0192(12) Uani 1 1 d U
C14 C -0.4462(7) 0.0922(5) 0.7401(3) 0.0206(13) Uani 1 1 d U
C15 C 0.5710(7) 0.3970(5) 0.8256(3) 0.0197(13) Uani 1 1 d U
C16 C 0.6737(7) 0.4167(5) 0.8781(3) 0.0192(12) Uani 1 1 d U
C17 C 0.6501(8) 0.4862(5) 0.9147(3) 0.0255(14) Uani 1 1 d U
H17 H 0.5701 0.5292 0.9064 0.031 Uiso 1 1 calc R
C18 C 0.7450(8) 0.4921(5) 0.9637(3) 0.0267(15) Uani 1 1 d U
H18 H 0.7295 0.5382 0.9900 0.032 Uiso 1 1 calc R
C19 C 0.8631(8) 0.4294(5) 0.9736(3) 0.0236(14) Uani 1 1 d U
H19 H 0.9292 0.4319 1.0070 0.028 Uiso 1 1 calc R
C20 C 0.8835(7) 0.3623(5) 0.9340(2) 0.0177(12) Uani 1 1 d U
C21 C 1.0107(7) 0.2937(5) 0.9384(3) 0.0197(13) Uani 1 1 d U
O17 O 0.1161(5) 0.8222(4) 0.5769(2) 0.0280(11) Uani 1 1 d U
O18 O 0.2616(5) 0.6128(4) 0.5928(2) 0.0284(11) Uani 1 1 d U
O19 O 0.0846(6) 0.3618(4) 0.5828(2) 0.0311(11) Uani 1 1 d U
O20 O 0.3237(6) 0.2540(4) 0.6313(2) 0.0360(12) Uani 1 1 d U
O21 O 0.2836(6) 0.0690(4) 0.5965(2) 0.0391(13) Uani 1 1 d U
O22 O 0.0329(7) 0.1618(5) 0.5382(3) 0.0487(15) Uani 1 1 d U

loop_
_atom_site_aniso_label
_atom_site_aniso_U_11
_atom_site_aniso_U_22
_atom_site_aniso_U_33
_atom_site_aniso_U_23
_atom_site_aniso_U_13
_atom_site_aniso_U_12
Tb1 0.0103(2) 0.0146(2) 0.0243(2) 0.00093(14) 0.00082(14) 0.00012(13)
Tb2 0.0110(2) 0.0151(2) 0.0235(2) 0.00023(13) 0.00083(14) -0.00016(13)
Eu1 0.0103(2) 0.0146(2) 0.0243(2) 0.00093(14) 0.00082(14) 0.00012(13)
Eu2 0.0110(2) 0.0151(2) 0.0235(2) 0.00023(13) 0.00083(14) -0.00016(13)
O1 0.0145(17) 0.020(2) 0.0279(18) 0.0011(16) 0.0047(15) -0.0004(16)
O2 0.0178(17) 0.019(2) 0.0285(18) 0.0010(16) 0.0050(15) -0.0010(16)
O3 0.0166(17) 0.020(2) 0.0270(19) 0.0006(16) 0.0054(15) -0.0002(16)
O4 0.019(2) 0.028(3) 0.029(2) -0.001(2) 0.0055(17) -0.0020(19)
O5 0.0164(17) 0.020(2) 0.0263(18) 0.0018(16) 0.0004(15) -0.0038(16)
O6 0.0186(18) 0.022(2) 0.0239(18) 0.0015(16) 0.0015(15) -0.0006(16)
O7 0.0211(18) 0.024(2) 0.0220(18) 0.0001(16) -0.0001(15) -0.0065(16)
O8 0.0171(17) 0.020(2) 0.0247(18) -0.0027(16) 0.0033(15) -0.0036(16)
O9 0.0106(16) 0.0189(19) 0.0282(18) 0.0023(16) -0.0038(14) 0.0004(15)
O10 0.0186(18) 0.0192(19) 0.0260(18) -0.0005(16) 0.0006(15) 0.0014(16)
O11 0.0194(18) 0.021(2) 0.0267(18) 0.0006(17) -0.0009(15) 0.0013(16)
O12 0.014(2) 0.026(2) 0.029(2) -0.0020(19) -0.0069(17) 0.0009(18)
O13 0.0190(18) 0.020(2) 0.0282(19) 0.0002(16) 0.0011(16) 0.0015(16)
O14 0.0203(18) 0.025(2) 0.0286(19) 0.0010(17) 0.0024(16) 0.0003(17)
O15 0.0201(18) 0.021(2) 0.0301(19) -0.0007(17) 0.0041(15) -0.0025(16)
O16 0.0200(18) 0.022(2) 0.0255(18) 0.0013(16) 0.0040(15) 0.0050(16)
N1 0.0141(19) 0.020(2) 0.0220(19) -0.0009(18) 0.0009(16) -0.0003(18)
N2 0.0127(19) 0.019(2) 0.022(2) 0.0010(17) 0.0000(16) -0.0014(17)
N3 0.0138(19) 0.018(2) 0.023(2) 0.0006(18) 0.0020(16) -0.0025(18)
C1 0.016(2) 0.019(2) 0.023(2) -0.003(2) 0.0016(18) 0.002(2)
C2 0.018(2) 0.022(2) 0.024(2) 0.001(2) 0.0024(19) 0.001(2)
C3 0.021(2) 0.020(2) 0.030(2) 0.000(2) 0.006(2) -0.001(2)
C4 0.030(3) 0.029(3) 0.031(2) -0.006(2) 0.006(2) -0.003(2)
C5 0.025(2) 0.027(3) 0.032(2) -0.002(2) 0.007(2) 0.000(2)
C6 0.016(2) 0.023(2) 0.025(2) 0.001(2) 0.0030(19) -0.002(2)
C7 0.016(2) 0.020(2) 0.022(2) 0.000(2) 0.0013(18) 0.000(2)
C8 0.015(2) 0.018(2) 0.024(2) -0.001(2) 0.0023(18) 0.0000(19)
C9 0.014(2) 0.019(2) 0.023(2) 0.002(2) 0.0021(18) 0.002(2)
C10 0.023(2) 0.024(3) 0.023(2) 0.001(2) 0.0005(19) 0.000(2)
C11 0.029(3) 0.028(3) 0.028(2) 0.000(2) 0.004(2) 0.002(2)
C12 0.021(2) 0.023(2) 0.020(2) -0.002(2) 0.0017(18) -0.002(2)
C13 0.013(2) 0.019(2) 0.025(2) 0.000(2) 0.0000(18) -0.0004(19)
C14 0.016(2) 0.019(2) 0.026(2) -0.001(2) 0.0034(19) 0.004(2)
C15 0.016(2) 0.019(2) 0.025(2) 0.001(2) 0.0029(18) 0.0008(19)
C16 0.016(2) 0.019(2) 0.021(2) -0.002(2) 0.0012(18) -0.002(2)
C17 0.022(2) 0.023(3) 0.031(2) -0.001(2) 0.002(2) 0.001(2)
C18 0.026(2) 0.024(3) 0.030(2) -0.002(2) 0.003(2) -0.002(2)
C19 0.024(2) 0.019(2) 0.027(2) -0.002(2) 0.0005(19) 0.001(2)
C20 0.015(2) 0.017(2) 0.021(2) 0.0011(19) 0.0019(18) -0.0004(19)
C21 0.017(2) 0.020(2) 0.021(2) 0.0038(19) 0.0017(19) 0.001(2)
O17 0.020(2) 0.027(2) 0.037(2) -0.002(2) 0.0025(19) -0.001(2)
O18 0.021(2) 0.031(3) 0.033(2) 0.003(2) 0.0023(18) -0.001(2)
O19 0.030(2) 0.028(3) 0.036(2) 0.000(2) 0.003(2) 0.001(2)
O20 0.037(3) 0.034(3) 0.037(3) -0.005(2) 0.002(2) 0.000(2)
O21 0.035(3) 0.040(3) 0.041(3) -0.003(2) 0.002(2) -0.004(2)
O22 0.044(3) 0.045(3) 0.055(3) 0.006(3) -0.003(3) -0.002(3)

loop_
_atom_type_symbol
_atom_type_description
_atom_type_scat_dispersion_real
_atom_type_scat_dispersion_imag
_atom_type_scat_source
C C 0.0181 0.0091 'International Tables Vol C Tables 4.2.6.8 and 6.1.1.4'
H H 0.0000 0.0000 'International Tables Vol C Tables 4.2.6.8 and 6.1.1.4'
N N 0.0311 0.0180 'International Tables Vol C Tables 4.2.6.8 and 6.1.1.4'
O O 0.0492 0.0322 'International Tables Vol C Tables 4.2.6.8 and 6.1.1.4'
Tb Tb -9.1472 9.1891 'International Tables Vol C Tables 4.2.6.8 and 6.1.1.4'
Eu Eu -8.9294 11.1857 'International Tables Vol C Tables 4.2.6.8 and 6.1.1.4'

loop_
_exptl_crystal_face_index_h
_exptl_crystal_face_index_k
_exptl_crystal_face_index_l
_exptl_crystal_face_perp_dist
0 -4 14 0.0345
1 5 -13 0.0302
-1 0 -15 0.0183
0 -9 -6 0.0264
0 9 7 0.0450
3 7 5 0.1049
3 -7 -6 0.0883
-3 7 6 0.0883
-6 0 2 0.1310
0 8 -8 0.0264
2 -5 12 0.0740

loop_
_geom_angle_atom_site_label_1
_geom_angle_atom_site_label_2
_geom_angle_atom_site_label_3
_geom_angle
_geom_angle_site_symmetry_1
_geom_angle_site_symmetry_3
O1 Tb1 O5 111.66(16) . .
O1 Tb1 O8 143.20(16) . 2_456
O1 Tb1 O13 72.86(16) . .
O1 Tb1 O14 143.83(16) . .
O1 Tb1 O15 79.20(16) . .
O1 Tb1 O16 71.28(15) . .
O5 Tb1 O8 79.11(16) . 2_456
O5 Tb1 O13 71.34(16) . .
O5 Tb1 O14 81.15(16) . .
O5 Tb1 O15 140.48(16) . .
O5 Tb1 O16 69.81(16) . .
O8 Tb1 O13 141.35(16) 2_456 .
O8 Tb1 O14 70.77(16) 2_456 .
O8 Tb1 O15 72.20(16) 2_456 .
O8 Tb1 O16 80.85(15) 2_456 .
O9 Tb1 O1 81.34(15) . .
O9 Tb1 O5 142.21(16) . .
O9 Tb1 O8 112.27(15) . 2_456
O9 Tb1 O13 79.83(16) . .
O9 Tb1 O14 70.18(16) . .
O9 Tb1 O15 75.36(16) . .
O9 Tb1 O16 145.48(16) . .
O14 Tb1 O13 80.38(16) . .
O14 Tb1 O15 113.06(16) . .
O14 Tb1 O16 142.65(16) . .
O15 Tb1 O13 144.94(16) . .
O16 Tb1 O13 110.42(16) . .
O16 Tb1 O15 79.13(16) . .
O2 Tb2 O3 128.41(16) 2_546 2_546
O2 Tb2 O10 145.02(15) 2_546 1_455
O2 Tb2 O11 77.80(16) 2_546 1_455
O2 Tb2 N1 63.84(16) 2_546 2_546
O2 Tb2 N2 72.33(16) 2_546 .
O2 Tb2 N3 138.57(16) 2_546 1_455
O3 Tb2 N1 64.85(17) 2_546 2_546
O3 Tb2 N2 133.51(17) 2_546 .
O3 Tb2 N3 71.42(16) 2_546 1_455
O6 Tb2 O2 78.51(16) . 2_546
O6 Tb2 O3 148.48(16) . 2_546
O6 Tb2 O7 128.06(16) . .
O6 Tb2 O10 84.93(16) . 1_455
O6 Tb2 O11 76.48(16) . 1_455
O6 Tb2 N1 135.31(16) . 2_546
O6 Tb2 N2 64.21(17) . .
O6 Tb2 N3 77.22(16) . 1_455
O7 Tb2 O2 85.85(16) . 2_546
O7 Tb2 O3 75.78(16) . 2_546
O7 Tb2 O10 80.45(17) . 1_455
O7 Tb2 O11 147.16(17) . 1_455
O7 Tb2 N1 74.31(17) . 2_546
O7 Tb2 N2 63.85(16) . .
O7 Tb2 N3 135.35(16) . 1_455
O10 Tb2 O3 78.96(16) 1_455 2_546
O10 Tb2 N1 139.74(16) 1_455 2_546
O10 Tb2 N2 72.74(16) 1_455 .
O10 Tb2 N3 64.34(16) 1_455 1_455
O11 Tb2 O3 92.30(16) 1_455 2_546
O11 Tb2 O10 127.87(16) 1_455 1_455
O11 Tb2 N1 72.93(17) 1_455 2_546
O11 Tb2 N2 134.18(17) 1_455 .
O11 Tb2 N3 64.18(17) 1_455 1_455
N2 Tb2 N1 120.37(18) . 2_546
N3 Tb2 N1 115.78(18) 1_455 2_546
N3 Tb2 N2 123.85(18) 1_455 .
O1 Eu1 O5 111.66(16) . .
O1 Eu1 O8 143.20(16) . 2_456
O1 Eu1 O13 72.86(16) . .
O1 Eu1 O14 143.83(16) . .
O1 Eu1 O15 79.20(16) . .
O1 Eu1 O16 71.28(15) . .
O5 Eu1 O8 79.11(16) . 2_456
O5 Eu1 O13 71.34(16) . .
O5 Eu1 O14 81.15(16) . .
O5 Eu1 O15 140.48(16) . .
O5 Eu1 O16 69.81(16) . .
O8 Eu1 O13 141.35(16) 2_456 .
O8 Eu1 O14 70.77(16) 2_456 .
O8 Eu1 O15 72.20(16) 2_456 .
O8 Eu1 O16 80.85(15) 2_456 .
O9 Eu1 O1 81.34(15) . .
O9 Eu1 O5 142.21(16) . .
O9 Eu1 O8 112.27(15) . 2_456
O9 Eu1 O13 79.83(16) . .
O9 Eu1 O14 70.18(16) . .
O9 Eu1 O15 75.36(16) . .
O9 Eu1 O16 145.48(16) . .
O14 Eu1 O13 80.38(16) . .
O14 Eu1 O15 113.06(16) . .
O14 Eu1 O16 142.65(16) . .
O15 Eu1 O13 144.94(16) . .
O16 Eu1 O13 110.42(16) . .
O16 Eu1 O15 79.13(16) . .
O2 Eu2 O3 128.41(16) 2_546 2_546
O2 Eu2 O10 145.02(15) 2_546 1_455
O2 Eu2 O11 77.80(16) 2_546 1_455
O2 Eu2 N1 63.84(16) 2_546 2_546
O2 Eu2 N2 72.33(16) 2_546 .
O2 Eu2 N3 138.57(16) 2_546 1_455
O3 Eu2 N1 64.85(17) 2_546 2_546
O3 Eu2 N2 133.51(17) 2_546 .
O3 Eu2 N3 71.42(16) 2_546 1_455
O6 Eu2 O2 78.51(16) . 2_546
O6 Eu2 O3 148.48(16) . 2_546
O6 Eu2 O7 128.06(16) . .
O6 Eu2 O10 84.93(16) . 1_455
O6 Eu2 O11 76.48(16) . 1_455
O6 Eu2 N1 135.31(16) . 2_546
O6 Eu2 N2 64.21(17) . .
O6 Eu2 N3 77.22(16) . 1_455
O7 Eu2 O2 85.85(16) . 2_546
O7 Eu2 O3 75.78(16) . 2_546
O7 Eu2 O10 80.45(17) . 1_455
O7 Eu2 O11 147.16(17) . 1_455
O7 Eu2 N1 74.31(17) . 2_546
O7 Eu2 N2 63.85(16) . .
O7 Eu2 N3 135.35(16) . 1_455
O10 Eu2 O3 78.96(16) 1_455 2_546
O10 Eu2 N1 139.74(16) 1_455 2_546
O10 Eu2 N2 72.74(16) 1_455 .
O10 Eu2 N3 64.34(16) 1_455 1_455
O11 Eu2 O3 92.30(16) 1_455 2_546
O11 Eu2 O10 127.87(16) 1_455 1_455
O11 Eu2 N1 72.93(17) 1_455 2_546
O11 Eu2 N2 134.18(17) 1_455 .
O11 Eu2 N3 64.18(17) 1_455 1_455
N2 Eu2 N1 120.37(18) . 2_546
N3 Eu2 N1 115.78(18) 1_455 2_546
N3 Eu2 N2 123.85(18) 1_455 .
C1 O1 Tb1 136.3(4) . .
C1 O1 Eu1 136.3(4) . .
C1 O2 Tb2 125.4(4) . 2_556
C1 O2 Eu2 125.4(4) . 2_556
C7 O3 Tb2 124.9(4) . 2_556
C7 O3 Eu2 124.9(4) . 2_556
C8 O5 Tb1 134.6(4) . .
C8 O5 Eu1 134.6(4) . .
C8 O6 Tb2 125.8(4) . .
C8 O6 Eu2 125.8(4) . .
C14 O7 Tb2 126.3(4) . .
C14 O7 Eu2 126.3(4) . .
C14 O8 Tb1 135.3(4) . 2_446
C14 O8 Eu1 135.3(4) . 2_446
C15 O9 Tb1 135.8(4) . .
C15 O9 Eu1 135.8(4) . .
C15 O10 Tb2 124.9(4) . 1_655
C15 O10 Eu2 124.9(4) . 1_655
C21 O11 Tb2 125.5(4) . 1_655
C21 O11 Eu2 125.5(4) . 1_655
C2 N1 Tb2 120.7(4) . 2_556
C2 N1 Eu2 120.7(4) . 2_556
C2 N1 C6 119.9(6) . .
C6 N1 Tb2 119.1(4) . 2_556
C6 N1 Eu2 119.1(4) . 2_556
C9 N2 Tb2 120.9(4) . .
C9 N2 Eu2 120.9(4) . .
C13 N2 Tb2 120.8(4) . .
C13 N2 Eu2 120.8(4) . .
C13 N2 C9 118.2(6) . .
C16 N3 Tb2 120.3(4) . 1_655
C16 N3 Eu2 120.3(4) . 1_655
C20 N3 Tb2 118.8(4) . 1_655
C20 N3 Eu2 118.8(4) . 1_655
C20 N3 C16 119.2(6) . .
O1 C1 O2 124.4(6) . .
O1 C1 C2 119.6(6) . .
O2 C1 C2 116.1(6) . .
N1 C2 C1 113.7(6) . .
N1 C2 C3 122.9(6) . .
C3 C2 C1 123.4(6) . .
C2 C3 C4 118.4(6) . .
C5 C4 C3 118.1(7) . .
C6 C5 C4 119.3(6) . .
N1 C6 C5 121.4(6) . .
N1 C6 C7 114.8(6) . .
C5 C6 C7 123.8(6) . .
O3 C7 C6 115.7(5) . .
O4 C7 O3 125.7(6) . .
O4 C7 C6 118.6(6) . .
O5 C8 O6 125.5(6) . .
O5 C8 C9 118.2(6) . .
O6 C8 C9 116.2(6) . .
N2 C9 C8 112.9(5) . .
N2 C9 C10 123.0(6) . .
C10 C9 C8 124.1(6) . .
C11 C10 C9 118.4(6) . .
C10 C11 C12 119.2(7) . .
C11 C12 C13 118.9(6) . .
N2 C13 C12 122.3(6) . .
N2 C13 C14 114.1(6) . .
C12 C13 C14 123.6(6) . .
O7 C14 C13 114.8(6) . .
O8 C14 O7 125.2(6) . .
O8 C14 C13 119.9(6) . .
O9 C15 O10 125.4(6) . .
O9 C15 C16 118.2(6) . .
O10 C15 C16 116.3(6) . .
N3 C16 C15 112.9(6) . .
N3 C16 C17 122.6(6) . .
C17 C16 C15 124.3(6) . .
C16 C17 C18 118.9(7) . .
C17 C18 C19 118.9(7) . .
C18 C19 C20 119.3(6) . .
N3 C20 C19 121.0(6) . .
N3 C20 C21 114.4(6) . .
C19 C20 C21 124.6(6) . .
O11 C21 C20 114.6(6) . .
O12 C21 O11 126.4(6) . .
O12 C21 C20 119.1(6) . .

loop_
_geom_bond_atom_site_label_1
_geom_bond_atom_site_label_2
_geom_bond_distance
Tb1 O1 2.363(4)
Tb1 O5 2.373(4)
Tb1 O9 2.357(4)
Tb1 O13 2.482(5)
Tb1 O14 2.417(5)
Tb1 O15 2.427(5)
Tb1 O16 2.424(4)
Tb2 O6 2.388(5)
Tb2 O7 2.392(5)
Tb2 N2 2.495(5)
Eu1 O1 2.363(4)
Eu1 O5 2.373(4)
Eu1 O9 2.357(4)
Eu1 O13 2.482(5)
Eu1 O14 2.417(5)
Eu1 O15 2.427(5)
Eu1 O16 2.424(4)
Eu2 O6 2.388(5)
Eu2 O7 2.392(5)
Eu2 N2 2.495(5)
O1 C1 1.268(8)
O2 C1 1.272(8)
O3 C7 1.268(8)
O4 C7 1.244(8)
O5 C8 1.248(8)
O6 C8 1.276(8)
O7 C14 1.293(8)
O8 C14 1.248(8)
O9 C15 1.262(8)
O10 C15 1.268(8)
O11 C21 1.275(8)
O12 C21 1.248(8)
N1 C2 1.323(9)
N1 C6 1.339(8)
N2 C9 1.346(8)
N2 C13 1.342(8)
N3 C16 1.346(9)
N3 C20 1.342(8)
C1 C2 1.497(8)
C2 C3 1.374(10)
C3 C4 1.411(9)
C4 C5 1.391(11)
C5 C6 1.389(10)
C6 C7 1.520(9)
C8 C9 1.509(9)
C9 C10 1.386(9)
C10 C11 1.386(10)
C11 C12 1.388(10)
C12 C13 1.391(9)
C13 C14 1.494(9)
C15 C16 1.513(9)
C16 C17 1.378(10)
C17 C18 1.385(10)
C18 C19 1.389(10)
C19 C20 1.400(9)
C20 C21 1.502(9)

loop_
_exptl_oxdiff_crystal_face_indexfrac_h
_exptl_oxdiff_crystal_face_indexfrac_k
_exptl_oxdiff_crystal_face_indexfrac_l
_exptl_oxdiff_crystal_face_x
_exptl_oxdiff_crystal_face_y
_exptl_oxdiff_crystal_face_z
0.0032 -3.9910 14.0135 -0.9471 0.2652 0.0126
0.9985 4.9870 -13.0132 0.9355 -0.1823 -0.2159
-1.0074 -0.0020 -15.0115 0.8675 -0.1664 0.4395
-0.0102 -8.9932 -5.9976 0.0801 0.5356 0.8834
0.0107 8.9935 6.9984 -0.1391 -0.5339 -0.9062
3.0093 6.9848 4.9993 -0.0312 0.0096 -0.9872
2.9927 -7.0052 -5.9982 0.1918 0.8399 0.4249
-2.9927 7.0052 5.9982 -0.1918 -0.8399 -0.4249
-6.0016 0.0207 1.9996 -0.2196 -0.8479 0.5395
0.0029 7.9892 -8.0120 0.7149 -0.4978 -0.4812
2.0023 -4.9974 12.0134 -0.8257 0.6063 -0.0538
